data_4326070
loop_
_publ_author_name
'Hua He'
'Chauntae Tyson'
'Svilen Bobev'

_publ_section_title
;
 Eight-Coordinated Arsenic in the Zintl Phases RbCd4As3 and RbZn4As3:
 Synthesis and Structural Characterization
;
_journal_name_full 'Inorganic Chemistry'
_journal_page_first 8375
_journal_page_last 8383
_journal_paper_doi 10.1021/ic2009418
_journal_volume 50
_journal_year 2011
_chemical_formula_moiety 'P3 Zn4, K'
_chemical_formula_sum 'K P3 Zn4'
_chemical_formula_weight 393.49
_chemical_name_systematic
; 
 ? 
;
_space_group_IT_number 166
_symmetry_cell_setting hexagonal
_symmetry_space_group_name_Hall '-R 3 2"'
_symmetry_space_group_name_H-M 'R -3 m :H'
_atom_sites_solution_primary direct
_atom_sites_solution_secondary difmap
_audit_creation_method SHELXL-97
_cell_angle_alpha 90.00
_cell_angle_beta 90.00
_cell_angle_gamma 120.00
_cell_formula_units_Z 3
_cell_length_a 4.0454(5)
_cell_length_b 4.0454(5)
_cell_length_c 34.184(6)
_cell_measurement_reflns_used 198
_cell_measurement_temperature 200(2)
_cell_measurement_theta_max 28.29
_cell_measurement_theta_min 1.79
_cell_volume 484.48(12)
_computing_cell_refinement 'Bruker SMART'
_computing_data_collection 'Bruker SMART'
_computing_data_reduction 'Bruker SAINT'
_computing_molecular_graphics 'Bruker SHELXTL'
_computing_publication_material 'Bruker SHELXTL'
_computing_structure_refinement 'SHELXL-97 (Sheldrick, 1997)'
_computing_structure_solution 'SHELXS-97 (Sheldrick, 1990)'
_diffrn_ambient_temperature 200(2)
_diffrn_measured_fraction_theta_full 0.995
_diffrn_measured_fraction_theta_max 0.995
_diffrn_measurement_device_type 'CCD area detector'
_diffrn_measurement_method 'phi and omega scans'
_diffrn_radiation_monochromator graphite
_diffrn_radiation_source 'fine-focus sealed tube'
_diffrn_radiation_type MoK\a
_diffrn_radiation_wavelength 0.71073
_diffrn_reflns_av_R_equivalents 0.0315
_diffrn_reflns_av_sigmaI/netI 0.0293
_diffrn_reflns_limit_h_max 5
_diffrn_reflns_limit_h_min -5
_diffrn_reflns_limit_k_max 5
_diffrn_reflns_limit_k_min -5
_diffrn_reflns_limit_l_max 42
_diffrn_reflns_limit_l_min -44
_diffrn_reflns_number 1359
_diffrn_reflns_theta_full 28.29
_diffrn_reflns_theta_max 28.29
_diffrn_reflns_theta_min 1.79
_exptl_absorpt_coefficient_mu 15.926
_exptl_absorpt_correction_T_max 0.620
_exptl_absorpt_correction_T_min 0.400
_exptl_absorpt_correction_type multi-scan
_exptl_absorpt_process_details
;
SADABS (Sheldrick, 2003)
;
_exptl_crystal_colour gold
_exptl_crystal_density_diffrn 4.046
_exptl_crystal_description bar
_exptl_crystal_F_000 552
_exptl_crystal_size_max 0.06
_exptl_crystal_size_mid 0.05
_exptl_crystal_size_min 0.03
_refine_diff_density_max 0.643
_refine_diff_density_min -0.546
_refine_diff_density_rms 0.152
_refine_ls_extinction_method none
_refine_ls_goodness_of_fit_ref 1.096
_refine_ls_matrix_type full
_refine_ls_number_parameters 14
_refine_ls_number_reflns 198
_refine_ls_number_restraints 0
_refine_ls_restrained_S_all 1.096
_refine_ls_R_factor_all 0.0265
_refine_ls_R_factor_gt 0.0210
_refine_ls_shift/su_max 0.000
_refine_ls_shift/su_mean 0.000
_refine_ls_structure_factor_coef Fsqd
_refine_ls_weighting_details 'calc w=1/[\s^2^(Fo^2^)+(0.0155P)^2^+2.3558P] where P=(Fo^2^+2Fc^2^)/3'
_refine_ls_weighting_scheme calc
_refine_ls_wR_factor_gt 0.0472
_refine_ls_wR_factor_ref 0.0489
_reflns_number_gt 172
_reflns_number_total 198
_reflns_threshold_expression >2sigma(I)
_cod_data_source_file ic2009418_si_002_KZn4P3.cif
_cod_data_source_block KZn4P3
_cod_original_cell_volume 484.49(12)
_cod_original_sg_symbol_H-M 'R -3 m'
_cod_database_code 4326070

loop_
_symmetry_equiv_pos_as_xyz
'x, y, z'
'-y, x-y, z'
'-x+y, -x, z'
'y, x, -z'
'x-y, -y, -z'
'-x, -x+y, -z'
'x+2/3, y+1/3, z+1/3'
'-y+2/3, x-y+1/3, z+1/3'
'-x+y+2/3, -x+1/3, z+1/3'
'y+2/3, x+1/3, -z+1/3'
'x-y+2/3, -y+1/3, -z+1/3'
'-x+2/3, -x+y+1/3, -z+1/3'
'x+1/3, y+2/3, z+2/3'
'-y+1/3, x-y+2/3, z+2/3'
'-x+y+1/3, -x+2/3, z+2/3'
'y+1/3, x+2/3, -z+2/3'
'x-y+1/3, -y+2/3, -z+2/3'
'-x+1/3, -x+y+2/3, -z+2/3'
'-x, -y, -z'
'y, -x+y, -z'
'x-y, x, -z'
'-y, -x, z'
'-x+y, y, z'
'x, x-y, z'
'-x+2/3, -y+1/3, -z+1/3'
'y+2/3, -x+y+1/3, -z+1/3'
'x-y+2/3, x+1/3, -z+1/3'
'-y+2/3, -x+1/3, z+1/3'
'-x+y+2/3, y+1/3, z+1/3'
'x+2/3, x-y+1/3, z+1/3'
'-x+1/3, -y+2/3, -z+2/3'
'y+1/3, -x+y+2/3, -z+2/3'
'x-y+1/3, x+2/3, -z+2/3'
'-y+1/3, -x+2/3, z+2/3'
'-x+y+1/3, y+2/3, z+2/3'
'x+1/3, x-y+2/3, z+2/3'

loop_
_atom_site_label
_atom_site_type_symbol
_atom_site_fract_x
_atom_site_fract_y
_atom_site_fract_z
_atom_site_U_iso_or_equiv
_atom_site_adp_type
_atom_site_occupancy
_atom_site_symmetry_multiplicity
_atom_site_calc_flag
_atom_site_refinement_flags
K1 K 0.0000 0.0000 0.5000 0.0146(4) Uani 1 12 d S
Zn1 Zn 0.0000 0.0000 0.30324(2) 0.0157(2) Uani 1 6 d S
Zn2 Zn 0.0000 0.0000 0.08656(2) 0.0138(2) Uani 1 6 d S
P1 P 0.0000 0.0000 0.23407(5) 0.0100(4) Uani 1 6 d S
P2 P 0.0000 0.0000 0.0000 0.0116(5) Uani 1 12 d S

loop_
_atom_site_aniso_label
_atom_site_aniso_U_11
_atom_site_aniso_U_22
_atom_site_aniso_U_33
_atom_site_aniso_U_23
_atom_site_aniso_U_13
_atom_site_aniso_U_12
K1 0.0157(5) 0.0157(5) 0.0123(11) 0.000 0.000 0.0079(3)
Zn1 0.0179(3) 0.0179(3) 0.0113(4) 0.000 0.000 0.00895(14)
Zn2 0.0100(3) 0.0100(3) 0.0214(5) 0.000 0.000 0.00499(13)
P1 0.0096(5) 0.0096(5) 0.0109(9) 0.000 0.000 0.0048(2)
P2 0.0109(6) 0.0109(6) 0.0130(13) 0.000 0.000 0.0055(3)

loop_
_atom_type_symbol
_atom_type_description
_atom_type_scat_dispersion_real
_atom_type_scat_dispersion_imag
_atom_type_scat_source
P P 0.1023 0.0942 'International Tables Vol C Tables 4.2.6.8 and 6.1.1.4'
K K 0.2009 0.2494 'International Tables Vol C Tables 4.2.6.8 and 6.1.1.4'
Zn Zn 0.2839 1.4301 'International Tables Vol C Tables 4.2.6.8 and 6.1.1.4'

loop_
_geom_angle_atom_site_label_1
_geom_angle_atom_site_label_2
_geom_angle_atom_site_label_3
_geom_angle
_geom_angle_site_symmetry_1
_geom_angle_site_symmetry_3
P1 K1 P1 180.0 31_445 7
P1 K1 P1 76.12(3) 31_445 31
P1 K1 P1 103.88(3) 7 31
P1 K1 P1 103.88(3) 31_445 7_445
P1 K1 P1 76.12(3) 7 7_445
P1 K1 P1 180.0 31 7_445
P1 K1 P1 76.12(3) 31_445 31_545
P1 K1 P1 103.88(3) 7 31_545
P1 K1 P1 76.12(3) 31 31_545
P1 K1 P1 103.88(3) 7_445 31_545
P1 K1 P1 103.88(3) 31_445 7_455
P1 K1 P1 76.12(3) 7 7_455
P1 K1 P1 103.88(3) 31 7_455
P1 K1 P1 76.12(3) 7_445 7_455
P1 K1 P1 180.00(4) 31_545 7_455
P1 K1 Zn2 139.936(12) 31_445 31
P1 K1 Zn2 40.064(12) 7 31
P1 K1 Zn2 94.15(3) 31 31
P1 K1 Zn2 85.85(3) 7_445 31
P1 K1 Zn2 139.935(12) 31_545 31
P1 K1 Zn2 40.065(12) 7_455 31
P1 K1 Zn2 40.064(12) 31_445 7_445
P1 K1 Zn2 139.936(12) 7 7_445
P1 K1 Zn2 85.85(3) 31 7_445
P1 K1 Zn2 94.15(3) 7_445 7_445
P1 K1 Zn2 40.065(12) 31_545 7_445
P1 K1 Zn2 139.935(12) 7_455 7_445
Zn2 K1 Zn2 180.0 31 7_445
P1 K1 Zn2 94.15(3) 31_445 31_445
P1 K1 Zn2 85.85(3) 7 31_445
P1 K1 Zn2 139.936(12) 31 31_445
P1 K1 Zn2 40.064(12) 7_445 31_445
P1 K1 Zn2 139.935(12) 31_545 31_445
P1 K1 Zn2 40.065(12) 7_455 31_445
Zn2 K1 Zn2 68.391(17) 31 31_445
Zn2 K1 Zn2 111.609(18) 7_445 31_445
P1 K1 Zn2 85.85(3) 31_445 7
P1 K1 Zn2 94.15(3) 7 7
P1 K1 Zn2 40.064(12) 31 7
P1 K1 Zn2 139.936(12) 7_445 7
P1 K1 Zn2 40.065(12) 31_545 7
P1 K1 Zn2 139.935(12) 7_455 7
Zn2 K1 Zn2 111.609(17) 31 7
Zn2 K1 Zn2 68.391(17) 7_445 7
Zn2 K1 Zn2 180.0 31_445 7
P1 K1 Zn2 40.065(12) 31_445 7_455
P1 K1 Zn2 139.935(12) 7 7_455
P1 K1 Zn2 40.065(12) 31 7_455
P1 K1 Zn2 139.935(12) 7_445 7_455
P1 K1 Zn2 85.85(3) 31_545 7_455
P1 K1 Zn2 94.15(3) 7_455 7_455
Zn2 K1 Zn2 111.609(17) 31 7_455
Zn2 K1 Zn2 68.391(17) 7_445 7_455
Zn2 K1 Zn2 111.609(18) 31_445 7_455
Zn2 K1 Zn2 68.391(18) 7 7_455
P1 K1 Zn2 139.935(12) 31_445 31_545
P1 K1 Zn2 40.065(12) 7 31_545
P1 K1 Zn2 139.935(12) 31 31_545
P1 K1 Zn2 40.065(12) 7_445 31_545
P1 K1 Zn2 94.15(3) 31_545 31_545
P1 K1 Zn2 85.85(3) 7_455 31_545
Zn2 K1 Zn2 68.391(18) 31 31_545
Zn2 K1 Zn2 111.609(17) 7_445 31_545
Zn2 K1 Zn2 68.391(18) 31_445 31_545
Zn2 K1 Zn2 111.609(18) 7 31_545
Zn2 K1 Zn2 180.000(18) 7_455 31_545
P1 Zn1 P2 113.776(17) . 7
P1 Zn1 P2 113.776(17) . 7_445
P2 Zn1 P2 104.84(2) 7 7_445
P1 Zn1 P2 113.776(17) . 7_455
P2 Zn1 P2 104.84(2) 7 7_455
P2 Zn1 P2 104.84(2) 7_445 7_455
P1 Zn1 Zn2 50.429(18) . 25_445
P2 Zn1 Zn2 127.557(9) 7 25_445
P2 Zn1 Zn2 63.347(18) 7_445 25_445
P2 Zn1 Zn2 127.556(9) 7_455 25_445
P1 Zn1 Zn2 50.429(17) . 25
P2 Zn1 Zn2 63.347(18) 7 25
P2 Zn1 Zn2 127.557(9) 7_445 25
P2 Zn1 Zn2 127.556(9) 7_455 25
Zn2 Zn1 Zn2 83.76(3) 25_445 25
P1 Zn1 Zn2 50.430(17) . 25_455
P2 Zn1 Zn2 127.556(9) 7 25_455
P2 Zn1 Zn2 127.556(9) 7_445 25_455
P2 Zn1 Zn2 63.346(18) 7_455 25_455
Zn2 Zn1 Zn2 83.76(3) 25_445 25_455
Zn2 Zn1 Zn2 83.76(3) 25 25_455
P1 Zn1 Zn1 131.38(2) . 31
P2 Zn1 Zn1 52.421(10) 7 31
P2 Zn1 Zn1 114.84(4) 7_445 31
P2 Zn1 Zn1 52.422(10) 7_455 31
Zn2 Zn1 Zn1 178.19(4) 25_445 31
Zn2 Zn1 Zn1 97.579(15) 25 31
Zn2 Zn1 Zn1 97.579(15) 25_455 31
P1 Zn1 Zn1 131.38(2) . 31_445
P2 Zn1 Zn1 114.84(4) 7 31_445
P2 Zn1 Zn1 52.421(10) 7_445 31_445
P2 Zn1 Zn1 52.422(10) 7_455 31_445
Zn2 Zn1 Zn1 97.579(15) 25_445 31_445
Zn2 Zn1 Zn1 178.19(4) 25 31_445
Zn2 Zn1 Zn1 97.579(15) 25_455 31_445
Zn1 Zn1 Zn1 81.06(3) 31 31_445
P1 Zn1 Zn1 131.38(2) . 31_545
P2 Zn1 Zn1 52.422(10) 7 31_545
P2 Zn1 Zn1 52.422(10) 7_445 31_545
P2 Zn1 Zn1 114.85(4) 7_455 31_545
Zn2 Zn1 Zn1 97.579(15) 25_445 31_545
Zn2 Zn1 Zn1 97.579(15) 25 31_545
Zn2 Zn1 Zn1 178.19(4) 25_455 31_545
Zn1 Zn1 Zn1 81.06(3) 31 31_545
Zn1 Zn1 Zn1 81.06(3) 31_445 31_545
P1 Zn2 P1 116.74(3) 25 25_445
P1 Zn2 P1 116.73(3) 25 25_455
P1 Zn2 P1 116.73(3) 25_445 25_455
P1 Zn2 Zn1 119.70(3) 25 25_445
P1 Zn2 Zn1 50.10(4) 25_445 25_445
P1 Zn2 Zn1 119.70(3) 25_455 25_445
P1 Zn2 Zn1 50.10(4) 25 25
P1 Zn2 Zn1 119.70(3) 25_445 25
P1 Zn2 Zn1 119.70(3) 25_455 25
Zn1 Zn2 Zn1 83.76(3) 25_445 25
P1 Zn2 Zn1 119.70(3) 25 25_455
P1 Zn2 Zn1 119.70(3) 25_445 25_455
P1 Zn2 Zn1 50.10(4) 25_455 25_455
Zn1 Zn2 Zn1 83.76(3) 25_445 25_455
Zn1 Zn2 Zn1 83.76(3) 25 25_455
P1 Zn2 K1 62.73(3) 25 13_554
P1 Zn2 K1 119.93(5) 25_445 13_554
P1 Zn2 K1 62.74(3) 25_455 13_554
Zn1 Zn2 K1 170.03(2) 25_445 13_554
Zn1 Zn2 K1 103.565(14) 25 13_554
Zn1 Zn2 K1 103.565(14) 25_455 13_554
P1 Zn2 K1 119.93(5) 25 13_444
P1 Zn2 K1 62.73(3) 25_445 13_444
P1 Zn2 K1 62.74(3) 25_455 13_444
Zn1 Zn2 K1 103.565(14) 25_445 13_444
Zn1 Zn2 K1 170.03(2) 25 13_444
Zn1 Zn2 K1 103.565(14) 25_455 13_444
K1 Zn2 K1 68.389(17) 13_554 13_444
P1 Zn2 K1 62.74(3) 25 13_544
P1 Zn2 K1 62.74(3) 25_445 13_544
P1 Zn2 K1 119.93(5) 25_455 13_544
Zn1 Zn2 K1 103.565(14) 25_445 13_544
Zn1 Zn2 K1 103.565(14) 25 13_544
Zn1 Zn2 K1 170.03(2) 25_455 13_544
K1 Zn2 K1 68.389(17) 13_554 13_544
K1 Zn2 K1 68.389(17) 13_444 13_544
Zn1 P1 Zn2 79.47(4) . 25
Zn1 P1 Zn2 79.47(4) . 25_445
Zn2 P1 Zn2 116.74(3) 25 25_445
Zn1 P1 Zn2 79.47(4) . 25_455
Zn2 P1 Zn2 116.74(3) 25 25_455
Zn2 P1 Zn2 116.74(3) 25_445 25_455
Zn1 P1 K1 134.61(2) . 13_444
Zn2 P1 K1 145.92(6) 25 13_444
Zn2 P1 K1 77.20(3) 25_445 13_444
Zn2 P1 K1 77.20(3) 25_455 13_444
Zn1 P1 K1 134.61(2) . 13_554
Zn2 P1 K1 77.20(3) 25 13_554
Zn2 P1 K1 145.92(6) 25_445 13_554
Zn2 P1 K1 77.20(3) 25_455 13_554
K1 P1 K1 76.12(3) 13_444 13_554
Zn1 P1 K1 134.61(2) . 13_544
Zn2 P1 K1 77.20(3) 25 13_544
Zn2 P1 K1 77.20(3) 25_445 13_544
Zn2 P1 K1 145.92(6) 25_455 13_544
K1 P1 K1 76.12(3) 13_444 13_544
K1 P1 K1 76.12(3) 13_554 13_544
Zn1 P2 Zn1 180.00(3) 25 13_444
Zn1 P2 Zn1 104.85(2) 25 25_445
Zn1 P2 Zn1 75.15(2) 13_444 25_445
Zn1 P2 Zn1 75.15(2) 25 13_554
Zn1 P2 Zn1 104.85(2) 13_444 13_554
Zn1 P2 Zn1 180.00(3) 25_445 13_554
Zn1 P2 Zn1 75.15(2) 25 13_544
Zn1 P2 Zn1 104.85(2) 13_444 13_544
Zn1 P2 Zn1 75.15(2) 25_445 13_544
Zn1 P2 Zn1 104.85(2) 13_554 13_544
Zn1 P2 Zn1 104.85(2) 25 25_455
Zn1 P2 Zn1 75.15(2) 13_444 25_455
Zn1 P2 Zn1 104.85(2) 25_445 25_455
Zn1 P2 Zn1 75.15(2) 13_554 25_455
Zn1 P2 Zn1 180.00(3) 13_544 25_455

loop_
_geom_bond_atom_site_label_1
_geom_bond_atom_site_label_2
_geom_bond_distance
_geom_bond_site_symmetry_2
K1 P1 3.2809(12) 31_445
K1 P1 3.2809(12) 7
K1 P1 3.2809(12) 31
K1 P1 3.2809(12) 7_445
K1 P1 3.2810(12) 31_545
K1 P1 3.2810(12) 7_455
K1 Zn2 3.5990(8) 31
K1 Zn2 3.5990(8) 7_445
K1 Zn2 3.5990(8) 31_445
K1 Zn2 3.5990(8) 7
K1 Zn2 3.5990(8) 7_455
K1 Zn2 3.5990(8) 31_545
Zn1 P1 2.364(2) .
Zn1 P2 2.5522(4) 7
Zn1 P2 2.5522(4) 7_445
Zn1 P2 2.5522(4) 7_455
Zn1 Zn2 3.0300(8) 25_445
Zn1 Zn2 3.0300(8) 25
Zn1 Zn2 3.0300(8) 25_455
Zn1 Zn1 3.1127(11) 31
Zn1 Zn1 3.1127(11) 31_445
Zn1 Zn1 3.1127(11) 31_545
Zn2 P1 2.3756(4) 25
Zn2 P1 2.3756(4) 25_445
Zn2 P1 2.3757(4) 25_455
Zn2 Zn1 3.0299(8) 25_445
Zn2 Zn1 3.0299(8) 25
Zn2 Zn1 3.0299(8) 25_455
Zn2 K1 3.5991(8) 13_554
Zn2 K1 3.5991(8) 13_444
Zn2 K1 3.5991(8) 13_544
P1 Zn2 2.3756(4) 25
P1 Zn2 2.3756(4) 25_445
P1 Zn2 2.3757(4) 25_455
P1 K1 3.2809(12) 13_444
P1 K1 3.2809(12) 13_554
P1 K1 3.2809(12) 13_544
P2 Zn1 2.5522(4) 25
P2 Zn1 2.5522(4) 13_444
P2 Zn1 2.5522(4) 25_445
P2 Zn1 2.5522(4) 13_554
P2 Zn1 2.5522(4) 13_544
P2 Zn1 2.5522(4) 25_455
